data_4305512
loop_
_publ_author_name
'Karsten Krogh-Jespersen'
'Robert T. Stibrany'
'Elizabeth John'
'John D. Westbrook'
'Thomas J. Emge'
'Michael J. Clarke'
'Joseph A. Potenza'
'Harvey J. Schugar'

_publ_contact_author
;
  Joseph A. Potenza
  Department of Chemistry and Chemical Biology
  Rutgers, The State University of New Jersey
  610 Taylor Road
  Piscataway, New Jersey 08801 USA
;
_publ_contact_author_email potenza@rutchem.com
_publ_section_title
;
Solid-State Changes in Ligand-to-Metal Charge-Transfer Spectra of
(NH3)5RuIII(2,4-dihydroxybenzoate) and (NH3)5RuIII(xanthine) Chromophores
;
_journal_name_full 'Inorganic Chemistry'
_journal_page_first 9813
_journal_page_last 9827
_journal_paper_doi 10.1021/ic800511g
_journal_volume 47
_journal_year 2008
_chemical_formula_moiety '2(C7 H20 N5 O4 Ru), C3 H7 N O, 2(O4 S)'
_chemical_formula_sum 'C17 H47 N11 O17 Ru2 S2'
_chemical_formula_weight 943.92
_chemical_name_common 2
_chemical_name_systematic
; 
 [(NH~3~)~5~Ru(III)(2,4-dihydroxybenzoate)]^.^SO~4~^.^0.5(CH~3~)~2~NCHO 
;
_space_group_IT_number 1
_symmetry_cell_setting triclinic
_symmetry_space_group_name_Hall 'P 1'
_symmetry_space_group_name_H-M 'P 1'
_atom_sites_solution_hydrogens geom
_atom_sites_solution_primary direct
_atom_sites_solution_secondary difmap
_audit_creation_method SHELXL-97
_cell_angle_alpha 80.3290(10)
_cell_angle_beta 88.7540(10)
_cell_angle_gamma 85.5150(10)
_cell_formula_units_Z 1
_cell_length_a 7.2458(5)
_cell_length_b 9.6065(6)
_cell_length_c 12.8276(8)
_cell_measurement_reflns_used 9545
_cell_measurement_temperature 100(2)
_cell_measurement_theta_max 30.59
_cell_measurement_theta_min 2.47
_cell_volume 877.47(10)
_computing_cell_refinement 'SAINT (Bruker, 2000)'
_computing_data_collection 'SMART (Bruker, 2000)'
_computing_data_reduction SAINT
_computing_molecular_graphics 'ORTEPIII (Burnett & Johnson, 1996), ORTEP32 (Farrugia, 1997)'
_computing_publication_material 'SHELXTL (Bruker, 2000)'
_computing_structure_refinement 'SHELXL-97 (Sheldrick, 1997)'
_computing_structure_solution 'SHELXS (Sheldrick, 1990)'
_diffrn_ambient_temperature 100(2)
_diffrn_measured_fraction_theta_full 0.977
_diffrn_measured_fraction_theta_max 0.977
_diffrn_measurement_device_type 'Bruker SMART CCD area-detector diffractometer'
_diffrn_measurement_method '\w scans'
_diffrn_radiation_monochromator graphite
_diffrn_radiation_source 'fine-focus sealed tube'
_diffrn_radiation_type MoK\a
_diffrn_radiation_wavelength 0.71073
_diffrn_reflns_av_R_equivalents 0.0107
_diffrn_reflns_av_sigmaI/netI 0.0257
_diffrn_reflns_limit_h_max 10
_diffrn_reflns_limit_h_min -10
_diffrn_reflns_limit_k_max 13
_diffrn_reflns_limit_k_min -13
_diffrn_reflns_limit_l_max 18
_diffrn_reflns_limit_l_min -17
_diffrn_reflns_number 10395
_diffrn_reflns_theta_full 30.61
_diffrn_reflns_theta_max 30.61
_diffrn_reflns_theta_min 2.16
_diffrn_standards_number 0
_exptl_absorpt_coefficient_mu 1.064
_exptl_absorpt_correction_T_max 1.00
_exptl_absorpt_correction_T_min 0.830
_exptl_absorpt_correction_type multi-scan
_exptl_absorpt_process_details 'SADABS (Blessing, 1995)'
_exptl_crystal_colour yellow
_exptl_crystal_density_diffrn 1.786
_exptl_crystal_density_meas 1.75(1)
_exptl_crystal_density_method 'flotation, heptane and 1,2-dibromoethane'
_exptl_crystal_description rod
_exptl_crystal_F_000 482
_exptl_crystal_size_max 0.23
_exptl_crystal_size_mid 0.15
_exptl_crystal_size_min 0.07
_refine_diff_density_max 3.430
_refine_diff_density_min -1.182
_refine_diff_density_rms 0.149
_refine_ls_extinction_method none
_refine_ls_goodness_of_fit_ref 1.000
_refine_ls_hydrogen_treatment constr
_refine_ls_matrix_type full
_refine_ls_number_parameters 448
_refine_ls_number_reflns 9269
_refine_ls_number_restraints 3
_refine_ls_restrained_S_all 1.000
_refine_ls_R_factor_all 0.0402
_refine_ls_R_factor_gt 0.0396
_refine_ls_shift/su_max 0.001
_refine_ls_shift/su_mean 0.000
_refine_ls_structure_factor_coef Fsqd
_refine_ls_weighting_details 'calc w=1/[\s^2^(Fo^2^)+(0.0767P)^2^+1.1267P] where P=(Fo^2^+2Fc^2^)/3'
_refine_ls_weighting_scheme calc
_refine_ls_wR_factor_gt 0.1033
_refine_ls_wR_factor_ref 0.1040
_reflns_number_gt 9098
_reflns_number_total 9269
_reflns_threshold_expression I>2\s(I)
_cod_data_source_file ic800511g_si_001_1.cif
_cod_data_source_block Rumanuscript
_cod_depositor_comments
;
The following automatic conversions were performed:
'_symmetry_cell_setting' value 'Triclinic' changed to 'triclinic'
according to '/home/saulius/struct/CIF-dictionaries/cif_core.dic'
dictionary named 'cif_core.dic' version 2.4.1 from 2010-06-29.

Automatic conversion script
Id: cif_fix_enum 1527 2010-12-29 10:47:43Z saulius 
;
_cod_database_code 4305512

loop_
_symmetry_equiv_pos_as_xyz
'x, y, z'

loop_
_atom_site_label
_atom_site_type_symbol
_atom_site_fract_x
_atom_site_fract_y
_atom_site_fract_z
_atom_site_U_iso_or_equiv
_atom_site_adp_type
_atom_site_occupancy
_atom_site_symmetry_multiplicity
_atom_site_calc_flag
_atom_site_refinement_flags
_atom_site_disorder_assembly
_atom_site_disorder_group
Ru1 Ru 0.92149(3) 0.54195(2) 0.788935(19) 0.01259(7) Uani 1 1 d . . .
O1 O 0.9414(6) 0.5605(4) 0.9430(3) 0.0219(8) Uani 1 1 d . . .
N4 N 1.1427(6) 0.3855(5) 0.8145(4) 0.0173(9) Uani 1 1 d . . .
H4A H 1.2040 0.3940 0.8740 0.026 Uiso 1 1 calc R . .
H4B H 1.2218 0.3963 0.7581 0.026 Uiso 1 1 calc R . .
H4C H 1.0982 0.2983 0.8224 0.026 Uiso 1 1 calc R . .
N2 N 0.7029(7) 0.7021(5) 0.7648(4) 0.0188(10) Uani 1 1 d . . .
H2A H 0.6191 0.6872 0.8187 0.028 Uiso 1 1 calc R . .
H2B H 0.6467 0.7000 0.7024 0.028 Uiso 1 1 calc R . .
H2C H 0.7486 0.7880 0.7631 0.028 Uiso 1 1 calc R . .
N3 N 1.1144(7) 0.6945(5) 0.7590(4) 0.0177(9) Uani 1 1 d . . .
H3A H 1.0605 0.7749 0.7202 0.027 Uiso 1 1 calc R . .
H3B H 1.2122 0.6611 0.7223 0.027 Uiso 1 1 calc R . .
H3C H 1.1544 0.7140 0.8213 0.027 Uiso 1 1 calc R . .
N1 N 0.9348(8) 0.5169(5) 0.6291(4) 0.0217(9) Uani 1 1 d . . .
H1A H 1.0374 0.5555 0.5982 0.033 Uiso 1 1 calc R . .
H1B H 0.8320 0.5612 0.5952 0.033 Uiso 1 1 calc R . .
H1C H 0.9409 0.4230 0.6248 0.033 Uiso 1 1 calc R . .
N5 N 0.7237(7) 0.3893(5) 0.8153(4) 0.0194(9) Uani 1 1 d . . .
H5A H 0.7790 0.3029 0.8086 0.029 Uiso 1 1 calc R . .
H5B H 0.6315 0.4133 0.7671 0.029 Uiso 1 1 calc R . .
H5C H 0.6753 0.3860 0.8817 0.029 Uiso 1 1 calc R . .
C1 C 0.8124(6) 0.5597(4) 1.0152(3) 0.0189(7) Uani 1 1 d . . .
C4 C 0.7897(8) 0.6265(5) 1.2975(4) 0.0293(10) Uani 1 1 d . . .
H4 H 0.6984 0.6415 1.3495 0.035 Uiso 1 1 calc R . .
C3 C 0.7396(6) 0.5926(4) 1.2014(4) 0.0225(8) Uani 1 1 d . . .
O2 O 0.6493(4) 0.5419(4) 0.9977(3) 0.0250(6) Uani 1 1 d . . .
C2 C 0.8725(6) 0.5784(4) 1.1210(3) 0.0185(7) Uani 1 1 d . . .
Ru2 Ru 0.51640(3) 0.10510(2) 0.435490(18) 0.01223(7) Uani 1 1 d . . .
N7 N 0.2910(8) 0.2608(5) 0.4119(4) 0.0220(10) Uani 1 1 d . . .
H7A H 0.1945 0.2312 0.4543 0.033 Uiso 1 1 calc R . .
H7B H 0.2557 0.2748 0.3431 0.033 Uiso 1 1 calc R . .
H7C H 0.3259 0.3435 0.4283 0.033 Uiso 1 1 calc R . .
N9 N 0.7392(7) -0.0501(5) 0.4640(4) 0.0177(9) Uani 1 1 d . . .
H9A H 0.7995 -0.0394 0.5233 0.027 Uiso 1 1 calc R . .
H9B H 0.8188 -0.0403 0.4078 0.027 Uiso 1 1 calc R . .
H9C H 0.6956 -0.1377 0.4731 0.027 Uiso 1 1 calc R . .
N6 N 0.3229(7) -0.0495(5) 0.4787(4) 0.0180(9) Uani 1 1 d . . .
H6A H 0.3815 -0.1374 0.4825 0.027 Uiso 1 1 calc R . .
H6B H 0.2322 -0.0374 0.4293 0.027 Uiso 1 1 calc R . .
H6C H 0.2720 -0.0398 0.5428 0.027 Uiso 1 1 calc R . .
O6 O 0.5023(6) 0.0525(4) 0.2898(3) 0.0164(7) Uani 1 1 d . . .
N10 N 0.5289(7) 0.1455(5) 0.5893(4) 0.0179(8) Uani 1 1 d . . .
H10A H 0.4161 0.1357 0.6211 0.027 Uiso 1 1 calc R . .
H10B H 0.5613 0.2354 0.5879 0.027 Uiso 1 1 calc R . .
H10C H 0.6147 0.0832 0.6261 0.027 Uiso 1 1 calc R . .
N8 N 0.7036(7) 0.2593(5) 0.3853(4) 0.0229(10) Uani 1 1 d . . .
H8A H 0.6516 0.3254 0.3328 0.034 Uiso 1 1 calc R . .
H8B H 0.8090 0.2176 0.3607 0.034 Uiso 1 1 calc R . .
H8C H 0.7312 0.3018 0.4407 0.034 Uiso 1 1 calc R . .
S1 S 0.46589(17) 0.55378(13) 0.55643(9) 0.0203(2) Uani 1 1 d . . .
O23 O -0.1135(5) -0.0291(4) 0.6718(3) 0.0221(7) Uani 1 1 d . . .
O10 O 0.5690(6) 0.6816(4) 0.5464(3) 0.0256(8) Uani 1 1 d . . .
S2 S 0.00557(15) 0.08740(11) 0.68024(9) 0.01420(19) Uani 1 1 d . . .
O11 O 0.4044(9) 0.5175(6) 0.6659(5) 0.0690(18) Uani 1 1 d . . .
O22 O 0.2003(4) 0.0254(3) 0.6859(2) 0.0162(5) Uani 1 1 d . . .
O20 O -0.0386(4) 0.1429(3) 0.7774(3) 0.0251(6) Uani 1 1 d . . .
O21 O -0.0154(5) 0.1986(3) 0.5865(3) 0.0257(6) Uani 1 1 d . . .
O7 O 0.4634(5) 0.2692(3) 0.1933(2) 0.0240(6) Uani 1 1 d . . .
C13 C 0.4013(5) 0.0875(4) -0.0797(3) 0.0150(6) Uani 1 1 d . . .
H13 H 0.3886 0.1434 -0.1481 0.018 Uiso 1 1 calc R . .
O3 O 0.5632(6) 0.5717(5) 1.1930(3) 0.0373(8) Uani 1 1 d . . .
H3 H 0.5466 0.5420 1.1362 0.056 Uiso 1 1 calc R . .
C11 C 0.4517(6) 0.0679(4) 0.1086(3) 0.0143(6) Uani 1 1 d . . .
C10 C 0.4721(5) 0.1367(4) 0.2020(3) 0.0173(7) Uani 1 1 d . . .
C16 C 0.4530(6) -0.0801(4) 0.1177(3) 0.0188(7) Uani 1 1 d . . .
H16 H 0.4727 -0.1375 0.1850 0.023 Uiso 1 1 calc R . .
C12 C 0.4237(5) 0.1518(4) 0.0081(3) 0.0142(6) Uani 1 1 d . . .
C15 C 0.4269(6) -0.1430(4) 0.0321(3) 0.0187(7) Uani 1 1 d . . .
H15 H 0.4285 -0.2432 0.0397 0.022 Uiso 1 1 calc R . .
O8 O 0.4195(5) 0.2949(3) -0.0069(2) 0.0208(6) Uani 1 1 d . . .
H8 H 0.4385 0.3214 0.0508 0.031 Uiso 1 1 calc R . .
O9 O 0.3675(4) -0.1266(3) -0.1498(2) 0.0212(6) Uani 1 1 d . . .
H9 H 0.2903 -0.0772 -0.1911 0.032 Uiso 1 1 calc R . .
O4 O 1.0151(7) 0.6804(5) 1.4092(3) 0.0427(10) Uani 1 1 d . . .
H4D H 1.1005 0.6256 1.4399 0.064 Uiso 1 1 calc R . .
C14 C 0.3975(5) -0.0586(4) -0.0673(3) 0.0161(6) Uani 1 1 d . . .
C5 C 0.9756(8) 0.6381(5) 1.3162(3) 0.0278(9) Uani 1 1 d . . .
C7 C 1.0582(6) 0.5865(5) 1.1435(4) 0.0226(8) Uani 1 1 d . . .
H7 H 1.1499 0.5726 1.0914 0.027 Uiso 1 1 calc R . .
C6 C 1.1120(7) 0.6147(5) 1.2412(4) 0.0260(8) Uani 1 1 d . . .
H6 H 1.2392 0.6178 1.2565 0.031 Uiso 1 1 calc R . .
O15 O 1.0270(5) 0.0733(4) 0.2990(3) 0.0290(7) Uani 1 1 d . . .
N11 N 0.9589(5) 0.0705(4) 0.1260(3) 0.0209(6) Uani 1 1 d . . .
C20 C 1.0030(7) 0.0100(5) 0.2231(4) 0.0256(8) Uani 1 1 d . . .
H20 H 1.0179 -0.0905 0.2367 0.031 Uiso 1 1 calc R . .
C21 C 0.9400(8) 0.2223(5) 0.0964(4) 0.0319(10) Uani 1 1 d . . .
H21A H 0.9872 0.2660 0.1533 0.048 Uiso 1 1 calc R . .
H21B H 0.8091 0.2539 0.0846 0.048 Uiso 1 1 calc R . .
H21C H 1.0109 0.2503 0.0313 0.048 Uiso 1 1 calc R . .
C22 C 0.9312(7) -0.0145(5) 0.0433(4) 0.0281(9) Uani 1 1 d . . .
H22A H 0.9388 -0.1151 0.0745 0.042 Uiso 1 1 calc R . .
H22B H 1.0272 0.0023 -0.0114 0.042 Uiso 1 1 calc R . .
H22C H 0.8091 0.0127 0.0116 0.042 Uiso 1 1 calc R . .
O12 O 0.3539(16) 0.5496(11) 0.4702(9) 0.124(3) Uiso 1 1 d . . .
O13 O 0.6075(8) 0.4327(6) 0.5477(4) 0.0584(12) Uiso 1 1 d . . .

loop_
_atom_site_aniso_label
_atom_site_aniso_U_11
_atom_site_aniso_U_22
_atom_site_aniso_U_33
_atom_site_aniso_U_23
_atom_site_aniso_U_13
_atom_site_aniso_U_12
Ru1 0.01279(14) 0.01115(13) 0.01398(14) -0.00162(10) -0.00025(10) -0.00287(10)
O1 0.0235(17) 0.0238(18) 0.0193(16) -0.0037(13) 0.0031(12) -0.0075(14)
N4 0.0106(19) 0.022(2) 0.019(2) 0.0003(18) 0.0009(15) -0.0025(17)
N2 0.020(2) 0.015(2) 0.023(2) -0.0071(17) -0.0049(18) 0.0013(17)
N3 0.019(2) 0.0131(18) 0.0214(19) -0.0005(14) -0.0004(14) -0.0051(15)
N1 0.030(2) 0.0192(19) 0.0158(19) -0.0033(14) -0.0020(15) -0.0028(16)
N5 0.0185(18) 0.0153(18) 0.025(2) -0.0040(14) 0.0011(14) -0.0043(14)
C1 0.0172(17) 0.0134(15) 0.0258(19) -0.0032(14) 0.0036(13) -0.0008(13)
C4 0.044(3) 0.025(2) 0.0192(19) -0.0051(16) 0.0136(17) -0.0100(19)
C3 0.026(2) 0.0149(16) 0.027(2) -0.0051(14) 0.0074(15) -0.0038(14)
O2 0.0184(14) 0.0314(16) 0.0282(16) -0.0133(13) 0.0030(11) -0.0040(12)
C2 0.027(2) 0.0127(15) 0.0156(16) -0.0013(13) 0.0006(14) 0.0002(14)
Ru2 0.01461(14) 0.01084(13) 0.01152(13) -0.00188(10) 0.00087(10) -0.00299(10)
N7 0.030(3) 0.016(2) 0.022(2) -0.0087(18) -0.0029(19) 0.0010(19)
N9 0.017(2) 0.020(2) 0.016(2) -0.0015(17) 0.0018(16) -0.0029(17)
N6 0.0166(19) 0.018(2) 0.0202(19) -0.0034(15) 0.0027(14) -0.0070(15)
O6 0.0239(16) 0.0147(15) 0.0113(14) -0.0032(11) 0.0012(10) -0.0038(12)
N10 0.0182(18) 0.0177(17) 0.0185(18) -0.0043(14) 0.0014(13) -0.0039(14)
N8 0.024(2) 0.0182(19) 0.028(2) -0.0045(16) 0.0084(16) -0.0116(16)
S1 0.0232(5) 0.0210(5) 0.0177(5) -0.0019(4) -0.0014(4) -0.0099(4)
O23 0.0233(17) 0.0148(15) 0.0282(18) -0.0006(13) -0.0084(13) -0.0068(13)
O10 0.035(2) 0.0159(16) 0.0279(18) -0.0046(14) 0.0009(15) -0.0105(14)
S2 0.0163(4) 0.0116(4) 0.0152(4) -0.0021(3) 0.0000(3) -0.0042(3)
O11 0.097(4) 0.055(3) 0.061(3) -0.021(3) 0.059(3) -0.038(3)
O22 0.0168(12) 0.0204(13) 0.0112(11) -0.0026(10) 0.0004(9) -0.0002(10)
O20 0.0255(15) 0.0244(14) 0.0305(16) -0.0175(12) 0.0104(12) -0.0094(12)
O21 0.0286(16) 0.0190(14) 0.0263(15) 0.0075(12) -0.0030(12) -0.0046(12)
O7 0.0401(18) 0.0163(13) 0.0153(13) -0.0011(10) 0.0004(11) -0.0030(12)
C13 0.0167(16) 0.0160(15) 0.0124(15) -0.0026(12) -0.0025(12) -0.0001(13)
O3 0.038(2) 0.040(2) 0.0361(19) -0.0114(16) 0.0070(15) -0.0093(17)
C11 0.0126(17) 0.0159(16) 0.0138(16) -0.0004(12) 0.0007(12) -0.0019(13)
C10 0.0192(17) 0.0181(16) 0.0141(16) -0.0018(13) -0.0002(12) -0.0007(13)
C16 0.028(2) 0.0138(15) 0.0142(16) -0.0011(13) 0.0007(13) -0.0023(14)
C12 0.0161(16) 0.0123(14) 0.0146(15) -0.0030(12) 0.0000(11) -0.0018(12)
C15 0.0245(19) 0.0145(15) 0.0170(16) -0.0019(13) -0.0017(13) -0.0016(13)
O8 0.0338(16) 0.0132(12) 0.0151(12) -0.0011(10) -0.0017(11) -0.0024(11)
O9 0.0293(15) 0.0175(13) 0.0178(13) -0.0056(10) -0.0066(11) -0.0003(11)
O4 0.062(3) 0.055(3) 0.0140(15) -0.0099(16) 0.0044(15) -0.015(2)
C14 0.0146(16) 0.0173(16) 0.0161(16) -0.0016(13) -0.0022(12) -0.0008(13)
C5 0.045(3) 0.025(2) 0.0132(17) -0.0012(15) 0.0053(16) -0.010(2)
C7 0.020(2) 0.0234(19) 0.024(2) -0.0027(16) 0.0034(15) 0.0014(16)
C6 0.025(2) 0.028(2) 0.024(2) -0.0018(16) -0.0012(15) -0.0017(16)
O15 0.0294(17) 0.0346(18) 0.0231(15) -0.0054(13) 0.0018(12) -0.0024(14)
N11 0.0217(16) 0.0177(15) 0.0210(16) 0.0030(12) 0.0050(12) -0.0010(12)
C20 0.028(2) 0.0246(19) 0.0228(19) 0.0000(16) 0.0024(15) -0.0018(16)
C21 0.037(3) 0.028(2) 0.029(2) 0.0041(17) 0.0034(18) -0.0073(18)
C22 0.028(2) 0.033(2) 0.024(2) -0.0075(18) 0.0024(16) -0.0015(18)

loop_
_atom_type_symbol
_atom_type_description
_atom_type_scat_dispersion_real
_atom_type_scat_dispersion_imag
_atom_type_scat_source
C C 0.0033 0.0016 'International Tables Vol C Tables 4.2.6.8 and 6.1.1.4'
H H 0.0000 0.0000 'International Tables Vol C Tables 4.2.6.8 and 6.1.1.4'
N N 0.0061 0.0033 'International Tables Vol C Tables 4.2.6.8 and 6.1.1.4'
O O 0.0106 0.0060 'International Tables Vol C Tables 4.2.6.8 and 6.1.1.4'
S S 0.1246 0.1234 'International Tables Vol C Tables 4.2.6.8 and 6.1.1.4'
Ru Ru -1.2594 0.8363 'International Tables Vol C Tables 4.2.6.8 and 6.1.1.4'

loop_
_geom_angle_atom_site_label_1
_geom_angle_atom_site_label_2
_geom_angle_atom_site_label_3
_geom_angle
_geom_angle_site_symmetry_1
_geom_angle_site_symmetry_3
_geom_angle_publ_flag
O1 Ru1 N3 86.30(18) . . ?
O1 Ru1 N4 87.34(18) . . ?
N3 Ru1 N4 88.63(19) . . ?
O1 Ru1 N1 173.2(2) . . ?
N3 Ru1 N1 90.0(2) . . ?
N4 Ru1 N1 86.91(19) . . ?
O1 Ru1 N2 91.86(18) . . ?
N3 Ru1 N2 90.33(19) . . ?
N4 Ru1 N2 178.7(2) . . ?
N1 Ru1 N2 93.8(2) . . ?
O1 Ru1 N5 95.01(17) . . ?
N3 Ru1 N5 178.5(2) . . ?
N4 Ru1 N5 92.09(19) . . ?
N1 Ru1 N5 88.8(2) . . ?
N2 Ru1 N5 89.0(2) . . ?
C1 O1 Ru1 129.4(3) . . ?
Ru1 N4 H4A 109.5 . . ?
Ru1 N4 H4B 109.5 . . ?
H4A N4 H4B 109.5 . . ?
Ru1 N4 H4C 109.5 . . ?
H4A N4 H4C 109.5 . . ?
H4B N4 H4C 109.5 . . ?
Ru1 N2 H2A 109.5 . . ?
Ru1 N2 H2B 109.5 . . ?
H2A N2 H2B 109.5 . . ?
Ru1 N2 H2C 109.5 . . ?
H2A N2 H2C 109.5 . . ?
H2B N2 H2C 109.5 . . ?
Ru1 N3 H3A 109.5 . . ?
Ru1 N3 H3B 109.5 . . ?
H3A N3 H3B 109.5 . . ?
Ru1 N3 H3C 109.5 . . ?
H3A N3 H3C 109.5 . . ?
H3B N3 H3C 109.5 . . ?
Ru1 N1 H1A 109.5 . . ?
Ru1 N1 H1B 109.5 . . ?
H1A N1 H1B 109.5 . . ?
Ru1 N1 H1C 109.5 . . ?
H1A N1 H1C 109.5 . . ?
H1B N1 H1C 109.5 . . ?
Ru1 N5 H5A 109.5 . . ?
Ru1 N5 H5B 109.5 . . ?
H5A N5 H5B 109.5 . . ?
Ru1 N5 H5C 109.5 . . ?
H5A N5 H5C 109.5 . . ?
H5B N5 H5C 109.5 . . ?
O2 C1 O1 122.5(4) . . ?
O2 C1 C2 121.5(4) . . ?
O1 C1 C2 116.0(4) . . ?
C3 C4 C5 118.9(4) . . ?
C3 C4 H4 120.6 . . ?
C5 C4 H4 120.6 . . ?
O3 C3 C4 115.3(4) . . ?
O3 C3 C2 123.6(4) . . ?
C4 C3 C2 121.1(4) . . ?
C7 C2 C3 118.4(4) . . ?
C7 C2 C1 121.7(4) . . ?
C3 C2 C1 119.9(4) . . ?
O6 Ru2 N10 176.29(19) . . ?
O6 Ru2 N8 92.90(17) . . ?
N10 Ru2 N8 90.18(19) . . ?
O6 Ru2 N9 86.98(17) . . ?
N10 Ru2 N9 91.0(2) . . ?
N8 Ru2 N9 89.8(2) . . ?
O6 Ru2 N7 94.67(18) . . ?
N10 Ru2 N7 87.4(2) . . ?
N8 Ru2 N7 90.7(2) . . ?
N9 Ru2 N7 178.2(2) . . ?
O6 Ru2 N6 84.63(17) . . ?
N10 Ru2 N6 92.32(19) . . ?
N8 Ru2 N6 177.3(2) . . ?
N9 Ru2 N6 91.19(19) . . ?
N7 Ru2 N6 88.3(2) . . ?
Ru2 N7 H7A 109.5 . . ?
Ru2 N7 H7B 109.5 . . ?
H7A N7 H7B 109.5 . . ?
Ru2 N7 H7C 109.5 . . ?
H7A N7 H7C 109.5 . . ?
H7B N7 H7C 109.5 . . ?
Ru2 N9 H9A 109.5 . . ?
Ru2 N9 H9B 109.5 . . ?
H9A N9 H9B 109.5 . . ?
Ru2 N9 H9C 109.5 . . ?
H9A N9 H9C 109.5 . . ?
H9B N9 H9C 109.5 . . ?
Ru2 N6 H6A 109.5 . . ?
Ru2 N6 H6B 109.5 . . ?
H6A N6 H6B 109.5 . . ?
Ru2 N6 H6C 109.5 . . ?
H6A N6 H6C 109.5 . . ?
H6B N6 H6C 109.5 . . ?
C10 O6 Ru2 127.3(3) . . ?
Ru2 N10 H10A 109.5 . . ?
Ru2 N10 H10B 109.5 . . ?
H10A N10 H10B 109.5 . . ?
Ru2 N10 H10C 109.5 . . ?
H10A N10 H10C 109.5 . . ?
H10B N10 H10C 109.5 . . ?
Ru2 N8 H8A 109.5 . . ?
Ru2 N8 H8B 109.5 . . ?
H8A N8 H8B 109.5 . . ?
Ru2 N8 H8C 109.5 . . ?
H8A N8 H8C 109.5 . . ?
H8B N8 H8C 109.5 . . ?
O12 S1 O11 123.2(6) . . ?
O12 S1 O10 114.1(5) . . ?
O11 S1 O10 108.5(3) . . ?
O12 S1 O13 100.9(5) . . ?
O11 S1 O13 101.4(3) . . ?
O10 S1 O13 106.2(3) . . ?
O20 S2 O21 111.8(2) . . ?
O20 S2 O23 109.7(2) . . ?
O21 S2 O23 110.5(2) . . ?
O20 S2 O22 108.46(18) . . ?
O21 S2 O22 109.15(19) . . ?
O23 S2 O22 107.1(2) . . ?
C14 C13 C12 119.8(3) . . ?
C14 C13 H13 120.1 . . ?
C12 C13 H13 120.1 . . ?
C3 O3 H3 109.5 . . ?
C16 C11 C12 118.6(3) . . ?
C16 C11 C10 121.6(3) . . ?
C12 C11 C10 119.7(3) . . ?
O7 C10 O6 123.5(4) . . ?
O7 C10 C11 120.9(3) . . ?
O6 C10 C11 115.6(3) . . ?
C15 C16 C11 121.5(4) . . ?
C15 C16 H16 119.3 . . ?
C11 C16 H16 119.3 . . ?
O8 C12 C13 118.0(3) . . ?
O8 C12 C11 122.1(3) . . ?
C13 C12 C11 119.9(3) . . ?
C16 C15 C14 119.4(4) . . ?
C16 C15 H15 120.3 . . ?
C14 C15 H15 120.3 . . ?
C12 O8 H8 109.5 . . ?
C14 O9 H9 109.5 . . ?
C5 O4 H4D 109.5 . . ?
O9 C14 C13 122.3(3) . . ?
O9 C14 C15 117.0(3) . . ?
C13 C14 C15 120.7(3) . . ?
O4 C5 C4 116.2(4) . . ?
O4 C5 C6 122.3(5) . . ?
C4 C5 C6 121.4(4) . . ?
C2 C7 C6 121.2(4) . . ?
C2 C7 H7 119.4 . . ?
C6 C7 H7 119.4 . . ?
C5 C6 C7 118.8(4) . . ?
C5 C6 H6 120.6 . . ?
C7 C6 H6 120.6 . . ?
C20 N11 C21 121.2(4) . . ?
C20 N11 C22 121.2(4) . . ?
C21 N11 C22 117.5(4) . . ?
O15 C20 N11 125.8(4) . . ?
O15 C20 H20 117.1 . . ?
N11 C20 H20 117.1 . . ?
N11 C21 H21A 109.5 . . ?
N11 C21 H21B 109.5 . . ?
H21A C21 H21B 109.5 . . ?
N11 C21 H21C 109.5 . . ?
H21A C21 H21C 109.5 . . ?
H21B C21 H21C 109.5 . . ?
N11 C22 H22A 109.5 . . ?
N11 C22 H22B 109.5 . . ?
H22A C22 H22B 109.5 . . ?
N11 C22 H22C 109.5 . . ?
H22A C22 H22C 109.5 . . ?
H22B C22 H22C 109.5 . . ?

loop_
_geom_bond_atom_site_label_1
_geom_bond_atom_site_label_2
_geom_bond_distance
_geom_bond_site_symmetry_2
_geom_bond_publ_flag
Ru1 O1 2.023(4) . ?
Ru1 N3 2.087(5) . ?
Ru1 N4 2.102(5) . ?
Ru1 N1 2.103(5) . ?
Ru1 N2 2.110(5) . ?
Ru1 N5 2.112(5) . ?
O1 C1 1.302(6) . ?
N4 H4A 0.9100 . ?
N4 H4B 0.9100 . ?
N4 H4C 0.9100 . ?
N2 H2A 0.9100 . ?
N2 H2B 0.9100 . ?
N2 H2C 0.9100 . ?
N3 H3A 0.9100 . ?
N3 H3B 0.9100 . ?
N3 H3C 0.9100 . ?
N1 H1A 0.9100 . ?
N1 H1B 0.9100 . ?
N1 H1C 0.9100 . ?
N5 H5A 0.9100 . ?
N5 H5B 0.9100 . ?
N5 H5C 0.9100 . ?
C1 O2 1.239(5) . ?
C1 C2 1.477(6) . ?
C4 C3 1.389(6) . ?
C4 C5 1.390(8) . ?
C4 H4 0.9500 . ?
C3 O3 1.319(6) . ?
C3 C2 1.412(6) . ?
C2 C7 1.393(6) . ?
Ru2 O6 2.023(4) . ?
Ru2 N10 2.078(5) . ?
Ru2 N8 2.099(5) . ?
Ru2 N9 2.104(5) . ?
Ru2 N7 2.118(5) . ?
Ru2 N6 2.119(5) . ?
N7 H7A 0.9100 . ?
N7 H7B 0.9100 . ?
N7 H7C 0.9100 . ?
N9 H9A 0.9100 . ?
N9 H9B 0.9100 . ?
N9 H9C 0.9100 . ?
N6 H6A 0.9100 . ?
N6 H6B 0.9100 . ?
N6 H6C 0.9100 . ?
O6 C10 1.284(5) . ?
N10 H10A 0.9100 . ?
N10 H10B 0.9100 . ?
N10 H10C 0.9100 . ?
N8 H8A 0.9100 . ?
N8 H8B 0.9100 . ?
N8 H8C 0.9100 . ?
S1 O12 1.394(11) . ?
S1 O11 1.458(5) . ?
S1 O10 1.472(4) . ?
S1 O13 1.507(6) . ?
O23 S2 1.485(4) . ?
S2 O20 1.456(3) . ?
S2 O21 1.470(3) . ?
S2 O22 1.486(3) . ?
O7 C10 1.256(5) . ?
C13 C14 1.388(5) . ?
C13 C12 1.390(5) . ?
C13 H13 0.9500 . ?
O3 H3 0.8400 . ?
C11 C16 1.406(5) . ?
C11 C12 1.411(5) . ?
C11 C10 1.477(5) . ?
C16 C15 1.362(5) . ?
C16 H16 0.9500 . ?
C12 O8 1.354(4) . ?
C15 C14 1.401(5) . ?
C15 H15 0.9500 . ?
O8 H8 0.8400 . ?
O9 C14 1.364(5) . ?
O9 H9 0.8400 . ?
O4 C5 1.366(6) . ?
O4 H4D 0.8400 . ?
C5 C6 1.396(7) . ?
C7 C6 1.396(6) . ?
C7 H7 0.9500 . ?
C6 H6 0.9500 . ?
O15 C20 1.254(6) . ?
N11 C20 1.318(6) . ?
N11 C21 1.441(6) . ?
N11 C22 1.469(6) . ?
C20 H20 0.9500 . ?
C21 H21A 0.9800 . ?
C21 H21B 0.9800 . ?
C21 H21C 0.9800 . ?
C22 H22A 0.9800 . ?
C22 H22B 0.9800 . ?
C22 H22C 0.9800 . ?

loop_
_geom_hbond_atom_site_label_D
_geom_hbond_atom_site_label_H
_geom_hbond_atom_site_label_A
_geom_hbond_distance_DH
_geom_hbond_distance_HA
_geom_hbond_distance_DA
_geom_hbond_angle_DHA
_geom_hbond_site_symmetry_A
O4 H4D O12 0.84 1.94 2.735(13) 156.6 1_656
O9 H9 O22 0.84 1.82 2.616(4) 157.9 1_554
O8 H8 O7 0.84 1.82 2.563(4) 146.3 .
O3 H3 O2 0.84 1.91 2.626(5) 142.2 .
N8 H8C O21 0.91 2.67 3.269(6) 124.5 1_655
N8 H8C O13 0.91 2.15 2.918(8) 142.1 .
N8 H8B O15 0.91 2.24 3.132(6) 166.5 .
N8 H8A O7 0.91 2.43 3.031(6) 123.9 .
N10 H10C O23 0.91 2.21 3.081(6) 159.9 1_655
N10 H10B O13 0.91 1.93 2.821(8) 165.2 .
N10 H10A O22 0.91 2.04 2.892(6) 155.2 .
N6 H6C O22 0.91 2.08 2.969(6) 165.0 .
N6 H6B O15 0.91 2.32 3.194(6) 160.3 1_455
N6 H6A O10 0.91 2.18 3.034(7) 156.3 1_545
N9 H9C O10 0.91 2.10 2.968(6) 159.5 1_545
N9 H9B O15 0.91 2.25 3.095(6) 154.1 .
N9 H9A O23 0.91 2.04 2.938(6) 168.2 1_655
N7 H7C O12 0.91 2.16 3.062(12) 169.2 .
N7 H7B O15 0.91 2.78 3.246(7) 113.1 1_455
N7 H7B O7 0.91 2.42 3.036(6) 125.2 .
N7 H7A O21 0.91 2.25 3.138(7) 164.2 .
N5 H5C O8 0.91 2.44 3.206(6) 141.8 1_556
N5 H5C O2 0.91 2.28 2.981(6) 133.9 .
N5 H5B O11 0.91 2.19 3.081(9) 166.5 .
N5 H5A O20 0.91 2.03 2.919(6) 164.0 1_655
N1 H1C O21 0.91 2.29 3.187(6) 169.7 1_655
N1 H1A O4 0.91 2.52 3.058(6) 118.2 1_554
N3 H3C O9 0.91 2.33 2.992(6) 129.0 1_666
N3 H3B O11 0.91 2.09 2.957(8) 159.7 1_655
N3 H3A O22 0.91 2.65 3.263(6) 125.6 1_665
N3 H3A O23 0.91 2.19 3.070(6) 162.8 1_665
N2 H2C O23 0.91 2.23 3.049(6) 148.7 1_665
N2 H2B O10 0.91 2.13 3.027(6) 168.7 .
N2 H2A O9 0.91 2.53 3.112(6) 122.4 1_566
N2 H2A O2 0.91 2.48 3.153(7) 130.6 .
N4 H4C O20 0.91 2.02 2.874(6) 155.4 1_655
N4 H4B O11 0.91 2.05 2.871(7) 149.0 1_655
N4 H4A O8 0.91 2.25 3.047(6) 146.1 1_656

loop_
_geom_torsion_atom_site_label_1
_geom_torsion_atom_site_label_2
_geom_torsion_atom_site_label_3
_geom_torsion_atom_site_label_4
_geom_torsion
_geom_torsion_site_symmetry_1
_geom_torsion_site_symmetry_2
_geom_torsion_site_symmetry_3
_geom_torsion_site_symmetry_4
_geom_torsion_publ_flag
N3 Ru1 O1 C1 140.9(4) . . . . ?
N4 Ru1 O1 C1 -130.3(4) . . . . ?
N2 Ru1 O1 C1 50.7(4) . . . . ?
N5 Ru1 O1 C1 -38.4(4) . . . . ?
Ru1 O1 C1 O2 2.5(6) . . . . ?
Ru1 O1 C1 C2 -178.9(3) . . . . ?
C5 C4 C3 O3 174.5(4) . . . . ?
C5 C4 C3 C2 -3.8(7) . . . . ?
O3 C3 C2 C7 -172.4(4) . . . . ?
C4 C3 C2 C7 5.7(6) . . . . ?
O3 C3 C2 C1 9.3(6) . . . . ?
C4 C3 C2 C1 -172.5(4) . . . . ?
O2 C1 C2 C7 174.5(4) . . . . ?
O1 C1 C2 C7 -4.2(6) . . . . ?
O2 C1 C2 C3 -7.4(6) . . . . ?
O1 C1 C2 C3 174.0(4) . . . . ?
N8 Ru2 O6 C10 -50.1(4) . . . . ?
N9 Ru2 O6 C10 -139.8(4) . . . . ?
N7 Ru2 O6 C10 40.9(4) . . . . ?
N6 Ru2 O6 C10 128.7(4) . . . . ?
Ru2 O6 C10 O7 6.9(6) . . . . ?
Ru2 O6 C10 C11 -174.5(3) . . . . ?
C16 C11 C10 O7 -177.2(4) . . . . ?
C12 C11 C10 O7 0.6(6) . . . . ?
C16 C11 C10 O6 4.1(6) . . . . ?
C12 C11 C10 O6 -178.1(4) . . . . ?
C12 C11 C16 C15 -0.5(6) . . . . ?
C10 C11 C16 C15 177.4(4) . . . . ?
C14 C13 C12 O8 -177.5(4) . . . . ?
C14 C13 C12 C11 3.1(6) . . . . ?
C16 C11 C12 O8 179.6(4) . . . . ?
C10 C11 C12 O8 1.8(6) . . . . ?
C16 C11 C12 C13 -1.0(6) . . . . ?
C10 C11 C12 C13 -178.9(4) . . . . ?
C11 C16 C15 C14 -0.1(6) . . . . ?
C12 C13 C14 O9 176.9(4) . . . . ?
C12 C13 C14 C15 -3.8(6) . . . . ?
C16 C15 C14 O9 -178.4(4) . . . . ?
C16 C15 C14 C13 2.3(6) . . . . ?
C3 C4 C5 O4 176.0(4) . . . . ?
C3 C4 C5 C6 -0.9(7) . . . . ?
C3 C2 C7 C6 -3.0(6) . . . . ?
C1 C2 C7 C6 175.2(4) . . . . ?
O4 C5 C6 C7 -173.2(4) . . . . ?
C4 C5 C6 C7 3.5(7) . . . . ?
C2 C7 C6 C5 -1.5(7) . . . . ?
C21 N11 C20 O15 2.3(7) . . . . ?
C22 N11 C20 O15 -179.0(4) . . . . ?
